data_7022526
loop_
_publ_author_name
'Kuzdrowska, Magdalena'
'Annunziata, Liana'
'Marks, Sebastian'
'Schmid, Matthias'
'Jaffredo, Cedric G.'
'Roesky, Peter W.'
'Guillaume, Sophie M.'
'Maron, Laurent'

_publ_section_title
;
 Organometallic calcium and strontium borohydrides as initiators for the
 polymerization of \e-caprolactone and L-lactide: combined experimental
 and computational investigations.
;
_journal_issue 25
_journal_name_full 'Dalton transactions (Cambridge, England : 2003)'
_journal_page_first 9352
_journal_page_last 9360
_journal_paper_doi 10.1039/c3dt00037k
_journal_volume 42
_journal_year 2013
_chemical_formula_moiety 'C39 H59 B Ca N2 O2 P2 Si2'
_chemical_formula_sum 'C39 H59 B Ca N2 O2 P2 Si2'
_chemical_formula_weight 756.89
_chemical_name_systematic
;
?
;
_space_group_IT_number 2
_symmetry_cell_setting triclinic
_symmetry_Int_Tables_number 2
_symmetry_space_group_name_Hall '-P 1'
_symmetry_space_group_name_H-M 'P -1'
_atom_sites_solution_hydrogens geom
_atom_sites_solution_primary direct
_atom_sites_solution_secondary difmap
_audit_creation_date 10-07-14
_audit_creation_method 'STOE X-RED'
_cell_angle_alpha 79.98(3)
_cell_angle_beta 89.67(3)
_cell_angle_gamma 70.24(3)
_cell_formula_units_Z 2
_cell_length_a 10.107(2)
_cell_length_b 11.994(2)
_cell_length_c 18.948(4)
_cell_measurement_reflns_used 9069
_cell_measurement_temperature 153(2)
_cell_measurement_theta_max 29.49
_cell_measurement_theta_min 1.84
_cell_volume 2125.2(9)
_computing_cell_refinement 'STOE X-AREA, PLATON (A.L.Spek, 2005)'
_computing_data_collection 'STOE X-AREA'
_computing_data_reduction 'STOE X-RED, PLATON (A.L.Spek, 2005)'
_computing_molecular_graphics 'Diamond 2.1e/3'
_computing_publication_material 'X-STEP32, Microsoft Word'
_computing_structure_refinement 'SHELXL-97 (Sheldrick, 1997)'
_computing_structure_solution 'SHELXS-97 (Sheldrick, 1997)'
_diffrn_ambient_temperature 153(2)
_diffrn_detector_area_resol_mean 6.67
_diffrn_measured_fraction_theta_full 0.954
_diffrn_measured_fraction_theta_max 0.954
_diffrn_measurement_device_type 'STOE IPDS 2'
_diffrn_measurement_method 'area detector'
_diffrn_radiation_monochromator graphite
_diffrn_radiation_source 'fine-focus sealed tube'
_diffrn_radiation_type MoK\a
_diffrn_radiation_wavelength 0.71073
_diffrn_reflns_av_R_equivalents 0.1290
_diffrn_reflns_av_sigmaI/netI 0.1732
_diffrn_reflns_limit_h_max 11
_diffrn_reflns_limit_h_min -13
_diffrn_reflns_limit_k_max 16
_diffrn_reflns_limit_k_min -16
_diffrn_reflns_limit_l_max 25
_diffrn_reflns_limit_l_min -25
_diffrn_reflns_number 19390
_diffrn_reflns_theta_full 29.15
_diffrn_reflns_theta_max 29.15
_diffrn_reflns_theta_min 1.84
_exptl_absorpt_coefficient_mu 0.313
_exptl_absorpt_correction_T_max 0.9744
_exptl_absorpt_correction_T_min 0.8958
_exptl_absorpt_correction_type integration
_exptl_absorpt_process_details 'STOE X-RED & X-SHAPE'
_exptl_crystal_colour colorless
_exptl_crystal_density_diffrn 1.183
_exptl_crystal_density_method 'not measured'
_exptl_crystal_description rod
_exptl_crystal_F_000 812
_exptl_crystal_size_max 0.578
_exptl_crystal_size_mid 0.264
_exptl_crystal_size_min 0.089
_refine_diff_density_max 1.099
_refine_diff_density_min -0.883
_refine_diff_density_rms 0.105
_refine_ls_extinction_method none
_refine_ls_goodness_of_fit_ref 0.860
_refine_ls_hydrogen_treatment mixed
_refine_ls_matrix_type full
_refine_ls_number_parameters 464
_refine_ls_number_reflns 10943
_refine_ls_number_restraints 0
_refine_ls_restrained_S_all 0.860
_refine_ls_R_factor_all 0.1363
_refine_ls_R_factor_gt 0.0769
_refine_ls_shift/su_max 0.003
_refine_ls_shift/su_mean 0.000
_refine_ls_structure_factor_coef Fsqd
_refine_ls_weighting_details 'calc w=1/[\s^2^(Fo^2^)+(0.0958P)^2^+0.0000P] where P=(Fo^2^+2Fc^2^)/3'
_refine_ls_weighting_scheme calc
_refine_ls_wR_factor_gt 0.1753
_refine_ls_wR_factor_ref 0.1963
_reflns_number_gt 5628
_reflns_number_total 10943
_reflns_threshold_expression >2\s(I)
_cod_data_source_file c3dt00037k.txt
_cod_data_source_block 3a
_cod_original_cell_volume 2125.2(7)
_cod_original_sg_symbol_Hall -P1
_cod_original_sg_symbol_H-M P-1
_cod_database_code 7022526

loop_
_symmetry_equiv_pos_as_xyz
'x, y, z'
'-x, -y, -z'

loop_
_atom_site_label
_atom_site_type_symbol
_atom_site_fract_x
_atom_site_fract_y
_atom_site_fract_z
_atom_site_U_iso_or_equiv
_atom_site_adp_type
_atom_site_occupancy
_atom_site_symmetry_multiplicity
_atom_site_calc_flag
_atom_site_refinement_flags
C1 C 0.6659(4) 0.7962(3) 0.24644(19) 0.0244(8) Uani 1 1 d .
H1 H 0.5731 0.8424 0.2197 0.029 Uiso 1 1 calc R
C2 C 0.6555(4) 0.6528(4) 0.14584(19) 0.0256(8) Uani 1 1 d .
C3 C 0.7275(5) 0.5990(4) 0.0914(2) 0.0325(9) Uani 1 1 d .
H3 H 0.8275 0.5682 0.0945 0.039 Uiso 1 1 calc R
C4 C 0.6539(6) 0.5899(5) 0.0321(2) 0.0425(12) Uani 1 1 d .
H4 H 0.7035 0.5498 -0.0042 0.051 Uiso 1 1 calc R
C5 C 0.5100(6) 0.6386(5) 0.0260(2) 0.0452(12) Uani 1 1 d .
H5 H 0.4607 0.6330 -0.0151 0.054 Uiso 1 1 calc R
C6 C 0.4358(6) 0.6952(5) 0.0781(2) 0.0425(11) Uani 1 1 d .
H6 H 0.3361 0.7301 0.0730 0.051 Uiso 1 1 calc R
C7 C 0.5090(5) 0.7006(4) 0.1384(2) 0.0343(10) Uani 1 1 d .
H7 H 0.4582 0.7377 0.1753 0.041 Uiso 1 1 calc R
C8 C 0.7398(4) 0.5312(4) 0.29111(19) 0.0258(8) Uani 1 1 d .
C9 C 0.8454(5) 0.4737(4) 0.3454(2) 0.0302(9) Uani 1 1 d .
H9 H 0.9251 0.4985 0.3468 0.036 Uiso 1 1 calc R
C10 C 0.8351(5) 0.3796(4) 0.3980(2) 0.0366(10) Uani 1 1 d .
H10 H 0.9084 0.3404 0.4343 0.044 Uiso 1 1 calc R
C11 C 0.7207(6) 0.3440(4) 0.3973(2) 0.0415(12) Uani 1 1 d .
H11 H 0.7146 0.2801 0.4331 0.050 Uiso 1 1 calc R
C12 C 0.6127(6) 0.4011(4) 0.3441(2) 0.0391(11) Uani 1 1 d .
H12 H 0.5330 0.3761 0.3437 0.047 Uiso 1 1 calc R
C13 C 0.6217(5) 0.4946(4) 0.2919(2) 0.0330(9) Uani 1 1 d .
H13 H 0.5470 0.5342 0.2563 0.040 Uiso 1 1 calc R
C14 C 0.6931(4) 0.7316(3) 0.40543(18) 0.0217(7) Uani 1 1 d .
C15 C 0.8110(4) 0.6712(4) 0.45092(19) 0.0269(8) Uani 1 1 d .
H15 H 0.8960 0.6866 0.4409 0.032 Uiso 1 1 calc R
C16 C 0.8071(5) 0.5875(4) 0.5115(2) 0.0329(10) Uani 1 1 d .
H16 H 0.8893 0.5458 0.5422 0.039 Uiso 1 1 calc R
C17 C 0.6837(5) 0.5657(4) 0.5266(2) 0.0317(9) Uani 1 1 d .
H17 H 0.6800 0.5101 0.5683 0.038 Uiso 1 1 calc R
C18 C 0.5650(5) 0.6250(4) 0.4809(2) 0.0334(10) Uani 1 1 d .
H18 H 0.4803 0.6088 0.4906 0.040 Uiso 1 1 calc R
C19 C 0.5696(4) 0.7079(4) 0.4209(2) 0.0265(8) Uani 1 1 d .
H19 H 0.4874 0.7490 0.3901 0.032 Uiso 1 1 calc R
C20 C 0.5354(4) 0.9685(3) 0.33387(19) 0.0254(8) Uani 1 1 d .
C21 C 0.4047(5) 0.9853(4) 0.3021(2) 0.0335(9) Uani 1 1 d .
H21 H 0.3962 0.9305 0.2732 0.040 Uiso 1 1 calc R
C22 C 0.2877(5) 1.0801(5) 0.3120(3) 0.0433(11) Uani 1 1 d .
H22 H 0.2001 1.0915 0.2885 0.052 Uiso 1 1 calc R
C23 C 0.2957(6) 1.1581(4) 0.3551(3) 0.0417(12) Uani 1 1 d .
H23 H 0.2136 1.2220 0.3627 0.050 Uiso 1 1 calc R
C24 C 0.4238(6) 1.1433(5) 0.3876(3) 0.0453(12) Uani 1 1 d .
H24 H 0.4309 1.1976 0.4171 0.054 Uiso 1 1 calc R
C25 C 0.5421(5) 1.0489(4) 0.3767(2) 0.0398(11) Uani 1 1 d .
H25 H 0.6301 1.0391 0.3993 0.048 Uiso 1 1 calc R
C26 C 1.1209(5) 0.8130(4) 0.3874(2) 0.0374(10) Uani 1 1 d .
H26A H 1.1261 0.7333 0.4132 0.056 Uiso 1 1 calc R
H26B H 1.1786 0.8449 0.4140 0.056 Uiso 1 1 calc R
H26C H 1.1560 0.8063 0.3395 0.056 Uiso 1 1 calc R
C27 C 0.8761(5) 0.9236(4) 0.4734(2) 0.0370(10) Uani 1 1 d .
H27A H 0.8206 0.8707 0.4860 0.055 Uiso 1 1 calc R
H27B H 0.8184 1.0065 0.4765 0.055 Uiso 1 1 calc R
H27C H 0.9591 0.8969 0.5068 0.055 Uiso 1 1 calc R
C28 C 0.9257(5) 1.0732(4) 0.3381(2) 0.0345(10) Uani 1 1 d .
H28A H 0.9562 1.0744 0.2889 0.052 Uiso 1 1 calc R
H28B H 0.9878 1.0982 0.3665 0.052 Uiso 1 1 calc R
H28C H 0.8288 1.1289 0.3375 0.052 Uiso 1 1 calc R
C29 C 1.1999(5) 0.5026(4) 0.2781(2) 0.0393(11) Uani 1 1 d .
H29A H 1.2190 0.5778 0.2766 0.059 Uiso 1 1 calc R
H29B H 1.2869 0.4383 0.2713 0.059 Uiso 1 1 calc R
H29C H 1.1642 0.4805 0.3248 0.059 Uiso 1 1 calc R
C30 C 1.1472(5) 0.5585(5) 0.1187(2) 0.0481(13) Uani 1 1 d .
H30A H 1.0846 0.5638 0.0780 0.072 Uiso 1 1 calc R
H30B H 1.2376 0.4942 0.1171 0.072 Uiso 1 1 calc R
H30C H 1.1629 0.6354 0.1160 0.072 Uiso 1 1 calc R
C31 C 1.0407(6) 0.3756(4) 0.2045(3) 0.0419(11) Uani 1 1 d .
H31A H 1.0091 0.3477 0.2511 0.063 Uiso 1 1 calc R
H31B H 1.1305 0.3163 0.1957 0.063 Uiso 1 1 calc R
H31C H 0.9701 0.3851 0.1666 0.063 Uiso 1 1 calc R
C32 C 0.9152(6) 0.8601(6) 0.0095(2) 0.0555(15) Uani 1 1 d .
H32A H 1.0046 0.7927 0.0246 0.067 Uiso 1 1 calc R
H32B H 0.9372 0.9338 -0.0093 0.067 Uiso 1 1 calc R
C33 C 0.8346(7) 0.8314(6) -0.0464(3) 0.0557(15) Uani 1 1 d .
H33A H 0.8601 0.8587 -0.0952 0.067 Uiso 1 1 calc R
H33B H 0.8515 0.7438 -0.0393 0.067 Uiso 1 1 calc R
C34 C 0.6857(7) 0.9001(6) -0.0345(3) 0.0610(16) Uani 1 1 d .
H34A H 0.6488 0.9734 -0.0720 0.073 Uiso 1 1 calc R
H34B H 0.6260 0.8499 -0.0362 0.073 Uiso 1 1 calc R
C35 C 0.6851(6) 0.9332(6) 0.0371(3) 0.0527(14) Uani 1 1 d .
H35A H 0.6548 1.0218 0.0326 0.063 Uiso 1 1 calc R
H35B H 0.6193 0.9039 0.0675 0.063 Uiso 1 1 calc R
C36 C 0.6107(8) 1.1354(6) 0.1747(5) 0.088(3) Uani 1 1 d .
H36A H 0.5494 1.1384 0.1333 0.106 Uiso 1 1 calc R
H36B H 0.5835 1.0896 0.2175 0.106 Uiso 1 1 calc R
C37 C 0.5852(10) 1.2521(8) 0.1855(5) 0.093(3) Uani 1 1 d .
H37A H 0.5695 1.2577 0.2366 0.112 Uiso 1 1 calc R
H37B H 0.5018 1.3093 0.1557 0.112 Uiso 1 1 calc R
C38 C 0.7109(8) 1.2771(5) 0.1642(4) 0.0674(18) Uani 1 1 d .
H38A H 0.7625 1.2847 0.2063 0.081 Uiso 1 1 calc R
H38B H 0.6867 1.3532 0.1288 0.081 Uiso 1 1 calc R
C39 C 0.8004(7) 1.1712(6) 0.1308(4) 0.074(2) Uani 1 1 d .
H39A H 0.7856 1.1896 0.0779 0.089 Uiso 1 1 calc R
H39B H 0.9017 1.1504 0.1438 0.089 Uiso 1 1 calc R
B1 B 1.1347(6) 0.8861(5) 0.1766(3) 0.0336(11) Uani 1 1 d .
N1 N 0.9146(4) 0.6411(3) 0.21248(16) 0.0244(7) Uani 1 1 d .
N2 N 0.8370(4) 0.8720(3) 0.32390(16) 0.0240(7) Uani 1 1 d .
O1 O 0.8258(3) 0.8781(3) 0.06860(15) 0.0398(8) Uani 1 1 d .
O2 O 0.7501(3) 1.0730(3) 0.16186(16) 0.0378(7) Uani 1 1 d .
Si1 Si 1.06439(12) 0.52411(11) 0.20463(6) 0.0275(3) Uani 1 1 d .
Si2 Si 0.93391(12) 0.91714(10) 0.37904(5) 0.0250(2) Uani 1 1 d .
P1 P 0.75479(11) 0.65673(9) 0.22523(5) 0.0212(2) Uani 1 1 d .
P2 P 0.69522(10) 0.84200(9) 0.32540(5) 0.0201(2) Uani 1 1 d .
Ca1 Ca 0.88894(8) 0.85832(7) 0.19656(4) 0.02358(18) Uani 1 1 d .
H40 H 1.063(5) 0.947(4) 0.209(2) 0.035(12) Uiso 1 1 d .
H41 H 1.141(7) 0.800(6) 0.202(3) 0.074(19) Uiso 1 1 d .
H42 H 1.097(7) 0.893(5) 0.125(3) 0.065(18) Uiso 1 1 d .
H43 H 1.234(5) 0.903(4) 0.168(2) 0.036(12) Uiso 1 1 d .

loop_
_atom_site_aniso_label
_atom_site_aniso_U_11
_atom_site_aniso_U_22
_atom_site_aniso_U_33
_atom_site_aniso_U_23
_atom_site_aniso_U_13
_atom_site_aniso_U_12
C1 0.027(2) 0.0232(19) 0.0213(16) -0.0019(13) -0.0062(14) -0.0070(16)
C2 0.028(2) 0.026(2) 0.0261(18) -0.0039(15) -0.0007(15) -0.0130(17)
C3 0.036(2) 0.038(2) 0.0251(19) -0.0060(16) -0.0019(16) -0.015(2)
C4 0.053(3) 0.045(3) 0.027(2) -0.0126(19) -0.009(2) -0.012(2)
C5 0.056(3) 0.049(3) 0.034(2) -0.002(2) -0.016(2) -0.027(3)
C6 0.040(3) 0.055(3) 0.039(2) -0.002(2) -0.013(2) -0.027(2)
C7 0.026(2) 0.050(3) 0.033(2) -0.0089(19) -0.0032(16) -0.020(2)
C8 0.029(2) 0.029(2) 0.0228(17) -0.0097(14) 0.0035(14) -0.0106(17)
C9 0.038(2) 0.026(2) 0.0263(18) 0.0000(15) 0.0007(16) -0.0135(19)
C10 0.048(3) 0.028(2) 0.030(2) 0.0026(16) -0.0003(18) -0.011(2)
C11 0.060(3) 0.028(2) 0.037(2) -0.0015(18) 0.015(2) -0.018(2)
C12 0.050(3) 0.039(3) 0.038(2) -0.0058(19) 0.009(2) -0.029(2)
C13 0.036(2) 0.036(2) 0.033(2) -0.0035(17) 0.0043(17) -0.021(2)
C14 0.031(2) 0.0196(18) 0.0178(15) -0.0042(13) -0.0010(14) -0.0124(16)
C15 0.029(2) 0.026(2) 0.0239(17) 0.0002(14) -0.0013(15) -0.0092(17)
C16 0.044(3) 0.030(2) 0.0222(18) 0.0045(15) -0.0051(17) -0.015(2)
C17 0.045(3) 0.028(2) 0.0255(18) 0.0003(15) 0.0020(17) -0.020(2)
C18 0.040(3) 0.033(2) 0.032(2) -0.0012(17) 0.0066(18) -0.022(2)
C19 0.028(2) 0.025(2) 0.0294(18) -0.0031(15) -0.0007(15) -0.0143(17)
C20 0.025(2) 0.0224(19) 0.0256(17) 0.0017(14) 0.0009(14) -0.0068(16)
C21 0.030(2) 0.032(2) 0.038(2) -0.0081(17) -0.0029(17) -0.0102(19)
C22 0.031(2) 0.041(3) 0.048(3) -0.002(2) -0.005(2) -0.002(2)
C23 0.043(3) 0.026(2) 0.046(3) -0.0030(19) 0.011(2) 0.000(2)
C24 0.046(3) 0.039(3) 0.052(3) -0.021(2) 0.008(2) -0.011(2)
C25 0.035(3) 0.041(3) 0.044(2) -0.017(2) -0.0023(19) -0.009(2)
C26 0.029(2) 0.044(3) 0.041(2) -0.0024(19) -0.0091(18) -0.017(2)
C27 0.043(3) 0.045(3) 0.030(2) -0.0085(18) -0.0040(18) -0.023(2)
C28 0.040(3) 0.034(2) 0.033(2) -0.0041(17) -0.0029(18) -0.019(2)
C29 0.032(2) 0.037(3) 0.043(2) -0.0014(19) -0.0083(19) -0.008(2)
C30 0.036(3) 0.069(4) 0.036(2) -0.011(2) 0.009(2) -0.013(3)
C31 0.044(3) 0.034(3) 0.045(3) -0.007(2) -0.008(2) -0.010(2)
C32 0.053(3) 0.079(4) 0.030(2) -0.010(2) -0.001(2) -0.016(3)
C33 0.065(4) 0.076(4) 0.037(3) -0.012(3) 0.005(2) -0.038(3)
C34 0.056(4) 0.089(5) 0.041(3) -0.001(3) -0.014(2) -0.034(3)
C35 0.042(3) 0.066(4) 0.039(3) 0.002(2) -0.007(2) -0.009(3)
C36 0.069(5) 0.043(4) 0.130(6) 0.008(4) 0.043(5) -0.004(3)
C37 0.086(6) 0.078(6) 0.114(6) -0.033(5) -0.014(5) -0.017(5)
C38 0.076(5) 0.030(3) 0.089(4) 0.013(3) -0.036(4) -0.018(3)
C39 0.048(4) 0.071(5) 0.084(4) 0.031(3) 0.000(3) -0.020(3)
B1 0.030(3) 0.040(3) 0.036(2) -0.006(2) 0.003(2) -0.018(2)
N1 0.0270(17) 0.0233(16) 0.0235(15) -0.0002(12) -0.0019(12) -0.0113(14)
N2 0.0278(17) 0.0265(17) 0.0213(14) -0.0027(12) 0.0011(12) -0.0149(14)
O1 0.0371(18) 0.049(2) 0.0261(14) 0.0042(13) -0.0057(12) -0.0107(16)
O2 0.0355(18) 0.0340(17) 0.0387(16) 0.0091(13) -0.0008(13) -0.0129(14)
Si1 0.0236(6) 0.0304(6) 0.0269(5) -0.0054(4) -0.0019(4) -0.0068(5)
Si2 0.0257(6) 0.0294(6) 0.0226(5) -0.0025(4) -0.0038(4) -0.0139(5)
P1 0.0224(5) 0.0234(5) 0.0199(4) -0.0030(3) -0.0022(3) -0.0108(4)
P2 0.0219(5) 0.0208(5) 0.0190(4) -0.0020(3) -0.0010(3) -0.0099(4)
Ca1 0.0243(4) 0.0265(4) 0.0208(3) 0.0000(3) -0.0001(3) -0.0119(3)

loop_
_atom_type_symbol
_atom_type_description
_atom_type_scat_dispersion_real
_atom_type_scat_dispersion_imag
_atom_type_scat_source
C C 0.0033 0.0016 'International Tables Vol C Tables 4.2.6.8 and 6.1.1.4'
H H 0.0000 0.0000 'International Tables Vol C Tables 4.2.6.8 and 6.1.1.4'
B B 0.0013 0.0007 'International Tables Vol C Tables 4.2.6.8 and 6.1.1.4'
N N 0.0061 0.0033 'International Tables Vol C Tables 4.2.6.8 and 6.1.1.4'
O O 0.0106 0.0060 'International Tables Vol C Tables 4.2.6.8 and 6.1.1.4'
Si Si 0.0817 0.0704 'International Tables Vol C Tables 4.2.6.8 and 6.1.1.4'
P P 0.1023 0.0942 'International Tables Vol C Tables 4.2.6.8 and 6.1.1.4'
Ca Ca 0.2262 0.3064 'International Tables Vol C Tables 4.2.6.8 and 6.1.1.4'

loop_
_geom_angle_atom_site_label_1
_geom_angle_atom_site_label_2
_geom_angle_atom_site_label_3
_geom_angle
P1 C1 P2 125.0(2)
P1 C1 Ca1 86.06(16)
P2 C1 Ca1 86.63(16)
P1 C1 H1 116.0
P2 C1 H1 116.0
Ca1 C1 H1 116.0
C3 C2 C7 118.4(4)
C3 C2 P1 119.3(3)
C7 C2 P1 122.4(3)
C2 C3 C4 120.2(4)
C2 C3 H3 119.9
C4 C3 H3 119.9
C5 C4 C3 120.0(4)
C5 C4 H4 120.0
C3 C4 H4 120.0
C4 C5 C6 121.1(4)
C4 C5 H5 119.4
C6 C5 H5 119.4
C5 C6 C7 118.8(5)
C5 C6 H6 120.6
C7 C6 H6 120.6
C6 C7 C2 121.4(4)
C6 C7 H7 119.3
C2 C7 H7 119.3
C9 C8 C13 118.1(4)
C9 C8 P1 119.1(3)
C13 C8 P1 122.6(3)
C8 C9 C10 120.6(4)
C8 C9 H9 119.7
C10 C9 H9 119.7
C11 C10 C9 120.4(4)
C11 C10 H10 119.8
C9 C10 H10 119.8
C10 C11 C12 120.2(4)
C10 C11 H11 119.9
C12 C11 H11 119.9
C13 C12 C11 119.9(5)
C13 C12 H12 120.1
C11 C12 H12 120.1
C12 C13 C8 120.8(4)
C12 C13 H13 119.6
C8 C13 H13 119.6
C15 C14 C19 118.7(4)
C15 C14 P2 121.8(3)
C19 C14 P2 119.5(3)
C14 C15 C16 120.9(4)
C14 C15 H15 119.6
C16 C15 H15 119.6
C17 C16 C15 119.8(4)
C17 C16 H16 120.1
C15 C16 H16 120.1
C16 C17 C18 119.8(4)
C16 C17 H17 120.1
C18 C17 H17 120.1
C17 C18 C19 120.0(4)
C17 C18 H18 120.0
C19 C18 H18 120.0
C18 C19 C14 120.7(4)
C18 C19 H19 119.6
C14 C19 H19 119.6
C25 C20 C21 117.5(4)
C25 C20 P2 118.9(3)
C21 C20 P2 123.5(3)
C22 C21 C20 120.9(4)
C22 C21 H21 119.6
C20 C21 H21 119.6
C23 C22 C21 120.9(5)
C23 C22 H22 119.5
C21 C22 H22 119.5
C22 C23 C24 119.4(4)
C22 C23 H23 120.3
C24 C23 H23 120.3
C23 C24 C25 119.6(5)
C23 C24 H24 120.2
C25 C24 H24 120.2
C20 C25 C24 121.6(5)
C20 C25 H25 119.2
C24 C25 H25 119.2
Si2 C26 H26A 109.5
Si2 C26 H26B 109.5
H26A C26 H26B 109.5
Si2 C26 H26C 109.5
H26A C26 H26C 109.5
H26B C26 H26C 109.5
Si2 C27 H27A 109.5
Si2 C27 H27B 109.5
H27A C27 H27B 109.5
Si2 C27 H27C 109.5
H27A C27 H27C 109.5
H27B C27 H27C 109.5
Si2 C28 H28A 109.5
Si2 C28 H28B 109.5
H28A C28 H28B 109.5
Si2 C28 H28C 109.5
H28A C28 H28C 109.5
H28B C28 H28C 109.5
Si1 C29 H29A 109.5
Si1 C29 H29B 109.5
H29A C29 H29B 109.5
Si1 C29 H29C 109.5
H29A C29 H29C 109.5
H29B C29 H29C 109.5
Si1 C30 H30A 109.5
Si1 C30 H30B 109.5
H30A C30 H30B 109.5
Si1 C30 H30C 109.5
H30A C30 H30C 109.5
H30B C30 H30C 109.5
Si1 C31 H31A 109.5
Si1 C31 H31B 109.5
H31A C31 H31B 109.5
Si1 C31 H31C 109.5
H31A C31 H31C 109.5
H31B C31 H31C 109.5
O1 C32 C33 105.8(5)
O1 C32 H32A 110.6
C33 C32 H32A 110.6
O1 C32 H32B 110.6
C33 C32 H32B 110.6
H32A C32 H32B 108.7
C34 C33 C32 102.9(5)
C34 C33 H33A 111.2
C32 C33 H33A 111.2
C34 C33 H33B 111.2
C32 C33 H33B 111.2
H33A C33 H33B 109.1
C35 C34 C33 106.8(4)
C35 C34 H34A 110.4
C33 C34 H34A 110.4
C35 C34 H34B 110.4
C33 C34 H34B 110.4
H34A C34 H34B 108.6
O1 C35 C34 107.2(4)
O1 C35 H35A 110.3
C34 C35 H35A 110.3
O1 C35 H35B 110.3
C34 C35 H35B 110.3
H35A C35 H35B 108.5
C37 C36 O2 114.8(7)
C37 C36 H36A 108.6
O2 C36 H36A 108.6
C37 C36 H36B 108.6
O2 C36 H36B 108.6
H36A C36 H36B 107.6
C36 C37 C38 104.5(7)
C36 C37 H37A 110.9
C38 C37 H37A 110.9
C36 C37 H37B 110.9
C38 C37 H37B 110.9
H37A C37 H37B 108.9
C37 C38 C39 106.4(6)
C37 C38 H38A 110.5
C39 C38 H38A 110.5
C37 C38 H38B 110.5
C39 C38 H38B 110.5
H38A C38 H38B 108.6
O2 C39 C38 103.6(5)
O2 C39 H39A 111.0
C38 C39 H39A 111.0
O2 C39 H39B 111.0
C38 C39 H39B 111.0
H39A C39 H39B 109.0
Ca1 B1 H40 64(3)
Ca1 B1 H41 66(4)
H40 B1 H41 104(4)
Ca1 B1 H42 78(3)
H40 B1 H42 115(4)
H41 B1 H42 105(5)
Ca1 B1 H43 177(3)
H40 B1 H43 113(4)
H41 B1 H43 117(5)
H42 B1 H43 103(4)
P1 N1 Si1 135.9(2)
P1 N1 Ca1 97.31(16)
Si1 N1 Ca1 126.71(18)
P2 N2 Si2 138.2(2)
P2 N2 Ca1 98.37(15)
Si2 N2 Ca1 123.14(17)
C35 O1 C32 105.7(4)
C35 O1 Ca1 124.0(3)
C32 O1 Ca1 129.4(3)
C36 O2 C39 102.2(4)
C36 O2 Ca1 129.8(3)
C39 O2 Ca1 127.6(3)
N1 Si1 C30 110.4(2)
N1 Si1 C31 115.7(2)
C30 Si1 C31 105.9(2)
N1 Si1 C29 110.46(19)
C30 Si1 C29 105.5(2)
C31 Si1 C29 108.3(2)
N2 Si2 C26 109.69(19)
N2 Si2 C28 108.04(18)
C26 Si2 C28 109.6(2)
N2 Si2 C27 116.71(19)
C26 Si2 C27 106.3(2)
C28 Si2 C27 106.3(2)
N1 P1 C1 110.76(19)
N1 P1 C8 111.10(18)
C1 P1 C8 113.46(18)
N1 P1 C2 113.86(17)
C1 P1 C2 104.14(19)
C8 P1 C2 103.19(18)
N1 P1 Ca1 52.43(12)
C1 P1 Ca1 60.43(14)
C8 P1 Ca1 144.75(13)
C2 P1 Ca1 111.99(13)
N2 P2 C1 110.86(18)
N2 P2 C20 114.96(19)
C1 P2 C20 105.34(19)
N2 P2 C14 111.72(18)
C1 P2 C14 112.07(18)
C20 P2 C14 101.46(17)
N2 P2 Ca1 51.58(11)
C1 P2 Ca1 59.79(14)
C20 P2 Ca1 121.09(13)
C14 P2 Ca1 137.44(13)
O2 Ca1 O1 77.17(12)
O2 Ca1 N2 89.21(11)
O1 Ca1 N2 154.44(12)
O2 Ca1 N1 151.66(12)
O1 Ca1 N1 88.36(11)
N2 Ca1 N1 94.09(11)
O2 Ca1 B1 95.24(15)
O1 Ca1 B1 95.79(15)
N2 Ca1 B1 107.04(14)
N1 Ca1 B1 110.54(15)
O2 Ca1 C1 94.10(12)
O1 Ca1 C1 95.71(11)
N2 Ca1 C1 63.41(11)
N1 Ca1 C1 62.88(12)
B1 Ca1 C1 166.55(15)
O2 Ca1 P1 123.25(9)
O1 Ca1 P1 86.64(9)
N2 Ca1 P1 82.90(8)
N1 Ca1 P1 30.25(8)
B1 Ca1 P1 140.77(13)
C1 Ca1 P1 33.51(8)
O2 Ca1 P2 89.03(8)
O1 Ca1 P2 126.76(9)
N2 Ca1 P2 30.04(8)
N1 Ca1 P2 80.24(8)
B1 Ca1 P2 136.95(12)
C1 Ca1 P2 33.58(8)
P1 Ca1 P2 58.82(4)
O2 Ca1 H40 79.0(12)
O1 Ca1 H40 109.8(11)
N2 Ca1 H40 88.2(11)
N1 Ca1 H40 129.2(12)
B1 Ca1 H40 24.7(11)
C1 Ca1 H40 151.0(11)
P1 Ca1 H40 155.7(12)
P2 Ca1 H40 117.6(11)
O2 Ca1 H41 118.1(17)
O1 Ca1 H41 104.0(15)
N2 Ca1 H41 101.5(14)
N1 Ca1 H41 88.9(17)
B1 Ca1 H41 23.2(17)
C1 Ca1 H41 145.1(17)
P1 Ca1 H41 118.6(17)
P2 Ca1 H41 127.3(15)
H40 Ca1 H41 41.5(19)
O2 Ca1 H42 90.0(13)
O1 Ca1 H42 73.0(14)
N2 Ca1 H42 129.3(13)
N1 Ca1 H42 109.1(13)
B1 Ca1 H42 22.8(13)
C1 Ca1 H42 166.8(13)
P1 Ca1 H42 136.3(13)
P2 Ca1 H42 159.3(13)
H40 Ca1 H42 42.1(16)
H41 Ca1 H42 38(2)

loop_
_geom_bond_atom_site_label_1
_geom_bond_atom_site_label_2
_geom_bond_distance
C1 P1 1.726(4)
C1 P2 1.741(4)
C1 Ca1 2.719(4)
C1 H1 1.0000
C2 C3 1.383(5)
C2 C7 1.393(6)
C2 P1 1.829(4)
C3 C4 1.392(6)
C3 H3 0.9500
C4 C5 1.369(7)
C4 H4 0.9500
C5 C6 1.371(7)
C5 H5 0.9500
C6 C7 1.387(6)
C6 H6 0.9500
C7 H7 0.9500
C8 C9 1.393(6)
C8 C13 1.404(6)
C8 P1 1.829(4)
C9 C10 1.402(6)
C9 H9 0.9500
C10 C11 1.362(7)
C10 H10 0.9500
C11 C12 1.393(7)
C11 H11 0.9500
C12 C13 1.387(6)
C12 H12 0.9500
C13 H13 0.9500
C14 C15 1.378(5)
C14 C19 1.390(6)
C14 P2 1.836(4)
C15 C16 1.397(5)
C15 H15 0.9500
C16 C17 1.377(6)
C16 H16 0.9500
C17 C18 1.384(6)
C17 H17 0.9500
C18 C19 1.386(5)
C18 H18 0.9500
C19 H19 0.9500
C20 C25 1.382(6)
C20 C21 1.391(6)
C20 P2 1.833(4)
C21 C22 1.374(6)
C21 H21 0.9500
C22 C23 1.367(7)
C22 H22 0.9500
C23 C24 1.379(8)
C23 H23 0.9500
C24 C25 1.385(7)
C24 H24 0.9500
C25 H25 0.9500
C26 Si2 1.870(5)
C26 H26A 0.9800
C26 H26B 0.9800
C26 H26C 0.9800
C27 Si2 1.885(4)
C27 H27A 0.9800
C27 H27B 0.9800
C27 H27C 0.9800
C28 Si2 1.872(5)
C28 H28A 0.9800
C28 H28B 0.9800
C28 H28C 0.9800
C29 Si1 1.881(5)
C29 H29A 0.9800
C29 H29B 0.9800
C29 H29C 0.9800
C30 Si1 1.873(5)
C30 H30A 0.9800
C30 H30B 0.9800
C30 H30C 0.9800
C31 Si1 1.877(5)
C31 H31A 0.9800
C31 H31B 0.9800
C31 H31C 0.9800
C32 O1 1.435(6)
C32 C33 1.493(8)
C32 H32A 0.9900
C32 H32B 0.9900
C33 C34 1.490(9)
C33 H33A 0.9900
C33 H33B 0.9900
C34 C35 1.478(7)
C34 H34A 0.9900
C34 H34B 0.9900
C35 O1 1.432(6)
C35 H35A 0.9900
C35 H35B 0.9900
C36 C37 1.386(10)
C36 O2 1.397(7)
C36 H36A 0.9900
C36 H36B 0.9900
C37 C38 1.441(11)
C37 H37A 0.9900
C37 H37B 0.9900
C38 C39 1.526(10)
C38 H38A 0.9900
C38 H38B 0.9900
C39 O2 1.467(7)
C39 H39A 0.9900
C39 H39B 0.9900
B1 Ca1 2.633(5)
B1 H40 1.10(4)
B1 H41 1.04(7)
B1 H42 1.04(6)
B1 H43 1.09(5)
N1 P1 1.584(4)
N1 Si1 1.708(4)
N1 Ca1 2.493(3)
N2 P2 1.590(4)
N2 Si2 1.706(3)
N2 Ca1 2.488(3)
O1 Ca1 2.461(3)
O2 Ca1 2.452(3)
P1 Ca1 3.1193(15)
P2 Ca1 3.1415(15)
Ca1 H40 2.37(5)
Ca1 H41 2.40(7)
Ca1 H42 2.61(6)
